data_7213763
loop_
_publ_author_name
'Dobrowolski, Micha\/l A.'
'Garbarino, Gaston'
'Mezouar, Mohamed'
'Ciesielski, Arkadiusz'
'Cyra\'nski, Micha\/l K.'

_publ_section_title
;
 Structural diversities of charge transfer organic complexes. Focus on
 benzenoid hydrocarbons and 7,7,8,8-tetracyanoquinodimethane
;
_journal_issue 3
_journal_name_full CrystEngComm
_journal_page_first 415
_journal_paper_doi 10.1039/c3ce41703d
_journal_volume 16
_journal_year 2014
_chemical_formula_moiety 'C18 H12, C12 H4 N4'
_chemical_formula_sum 'C30 H16 N4'
_chemical_formula_weight 432.47
_chemical_name_systematic
; 
 Chrysene-7,7,8,8-tetracyanoquinodimethane complex
;
_space_group_IT_number 2
_symmetry_cell_setting triclinic
_symmetry_space_group_name_Hall '-P 1'
_symmetry_space_group_name_H-M 'P -1'
_atom_sites_solution_hydrogens geom
_atom_sites_solution_primary direct
_atom_sites_solution_secondary difmap
_audit_creation_method SHELXL-97
_cell_angle_alpha 80.107(5)
_cell_angle_beta 89.790(5)
_cell_angle_gamma 86.670(5)
_cell_formula_units_Z 1
_cell_length_a 7.1533(5)
_cell_length_b 7.9721(5)
_cell_length_c 9.2258(5)
_cell_measurement_temperature 100(2)
_cell_volume 517.41(6)
_computing_structure_refinement 'SHELXL-97 (Sheldrick, 1997)'
_computing_structure_solution 'SHELXS-97 (Sheldrick, 1990)'
_diffrn_ambient_temperature 100(2)
_diffrn_measured_fraction_theta_full 0.997
_diffrn_measured_fraction_theta_max 0.997
_diffrn_radiation_monochromator graphite
_diffrn_radiation_source 'fine-focus sealed tube'
_diffrn_radiation_type MoK\a
_diffrn_radiation_wavelength 0.71073
_diffrn_reflns_av_R_equivalents 0.0201
_diffrn_reflns_av_sigmaI/netI 0.0140
_diffrn_reflns_limit_h_max 8
_diffrn_reflns_limit_h_min -8
_diffrn_reflns_limit_k_max 9
_diffrn_reflns_limit_k_min -9
_diffrn_reflns_limit_l_max 10
_diffrn_reflns_limit_l_min -11
_diffrn_reflns_number 7076
_diffrn_reflns_theta_full 25.20
_diffrn_reflns_theta_max 25.20
_diffrn_reflns_theta_min 3.62
_exptl_absorpt_coefficient_mu 0.084
_exptl_absorpt_correction_type none
_exptl_crystal_colour Black
_exptl_crystal_density_diffrn 1.388
_exptl_crystal_density_method 'not measured'
_exptl_crystal_description Needle
_exptl_crystal_F_000 224
_exptl_crystal_size_max 0.3
_exptl_crystal_size_mid 0.15
_exptl_crystal_size_min 0.1
_refine_diff_density_max 0.161
_refine_diff_density_min -0.225
_refine_diff_density_rms 0.042
_refine_ls_extinction_method none
_refine_ls_goodness_of_fit_ref 1.088
_refine_ls_hydrogen_treatment mixed
_refine_ls_matrix_type full
_refine_ls_number_parameters 186
_refine_ls_number_reflns 1860
_refine_ls_number_restraints 0
_refine_ls_restrained_S_all 1.088
_refine_ls_R_factor_all 0.0372
_refine_ls_R_factor_gt 0.0330
_refine_ls_shift/su_max 0.000
_refine_ls_shift/su_mean 0.000
_refine_ls_structure_factor_coef Fsqd
_refine_ls_weighting_details 'calc w=1/[\s^2^(Fo^2^)+(0.0532P)^2^+0.0710P] where P=(Fo^2^+2Fc^2^)/3'
_refine_ls_weighting_scheme calc
_refine_ls_wR_factor_gt 0.0887
_refine_ls_wR_factor_ref 0.0916
_reflns_number_gt 1647
_reflns_number_total 1860
_reflns_threshold_expression >2sigma(I)
_cod_data_source_file c3ce41703d.txt
_cod_data_source_block pctcnq
_cod_depositor_comments
;
The following automatic conversions were performed:

'_symmetry_cell_setting' value 'Triclinic' changed to 'triclinic'
according to
/usr/data/users/saulius/automatic-downloads/current/RSC/lib/dictionaries/cif_core.dic
dictionary named 'cif_core.dic' version 2.4.2 from
2011-04-26.

'_exptl_absorpt_correction_type' value 'None' changed to
'none' according to
/usr/data/users/saulius/automatic-downloads/current/RSC/lib/dictionaries/cif_core.dic
dictionary named 'cif_core.dic' version 2.4.2 from 2011-04-26.

Automatic conversion script
Id: cif_fix_values 2281 2013-09-26 08:29:07Z andrius 
;
_cod_original_sg_symbol_H-M P-1
_cod_database_code 7213763

loop_
_symmetry_equiv_pos_as_xyz
'x, y, z'
'-x, -y, -z'

loop_
_atom_site_label
_atom_site_type_symbol
_atom_site_fract_x
_atom_site_fract_y
_atom_site_fract_z
_atom_site_U_iso_or_equiv
_atom_site_adp_type
_atom_site_occupancy
_atom_site_symmetry_multiplicity
_atom_site_calc_flag
C1 C 0.05380(13) 0.11703(12) 0.37516(11) 0.0142(2) Uani 1 1 d
C2 C 0.00595(13) -0.05385(12) 0.36107(11) 0.0149(2) Uani 1 1 d
C3 C 0.04477(13) 0.16468(13) 0.51982(11) 0.0152(2) Uani 1 1 d
C4 C 0.10658(13) 0.23130(12) 0.25421(11) 0.0152(2) Uani 1 1 d
C5 C 0.11891(13) 0.18986(12) 0.10860(11) 0.0162(2) Uani 1 1 d
C6 C 0.15126(13) 0.40232(13) 0.26556(10) 0.0163(2) Uani 1 1 d
C7 C 0.69306(14) 0.42024(14) 0.12340(12) 0.0206(3) Uani 1 1 d
C8 C 0.64150(14) 0.25961(14) 0.11219(12) 0.0201(3) Uani 1 1 d
C9 C 0.58555(13) 0.14635(13) 0.23928(11) 0.0172(2) Uani 1 1 d
C10 C 0.58544(13) 0.19936(13) 0.37881(11) 0.0161(2) Uani 1 1 d
C11 C 0.64183(14) 0.36514(13) 0.38604(12) 0.0184(2) Uani 1 1 d
C12 C 0.69314(14) 0.47295(13) 0.26100(12) 0.0198(3) Uani 1 1 d
C13 C 0.52881(13) -0.01993(13) 0.22891(11) 0.0186(2) Uani 1 1 d
C14 C 0.52818(13) 0.08157(12) 0.50778(11) 0.0156(2) Uani 1 1 d
C15 C 0.52721(13) 0.12875(13) 0.65051(11) 0.0169(2) Uani 1 1 d
H2 H 0.0102(16) -0.0853(15) 0.2630(14) 0.021(3) Uiso 1 1 d
H3 H 0.0769(16) 0.2833(15) 0.5313(13) 0.022(3) Uiso 1 1 d
H7 H 0.7303(17) 0.4973(16) 0.0328(15) 0.033(3) Uiso 1 1 d
H8 H 0.6440(18) 0.2214(16) 0.0154(15) 0.029(3) Uiso 1 1 d
H11 H 0.6446(17) 0.4011(15) 0.4855(14) 0.028(3) Uiso 1 1 d
H12 H 0.7322(17) 0.5896(17) 0.2692(14) 0.031(3) Uiso 1 1 d
H13 H 0.5311(17) -0.0548(15) 0.1292(14) 0.026(3) Uiso 1 1 d
H15 H 0.5673(16) 0.2426(16) 0.6626(13) 0.025(3) Uiso 1 1 d
N1 N 0.13093(12) 0.16216(11) -0.00952(10) 0.0235(2) Uani 1 1 d
N2 N 0.18562(12) 0.53976(11) 0.27332(10) 0.0238(2) Uani 1 1 d

loop_
_atom_site_aniso_label
_atom_site_aniso_U_11
_atom_site_aniso_U_22
_atom_site_aniso_U_33
_atom_site_aniso_U_23
_atom_site_aniso_U_13
_atom_site_aniso_U_12
C1 0.0094(5) 0.0172(5) 0.0154(5) -0.0020(4) -0.0013(4) 0.0016(4)
C2 0.0131(5) 0.0172(5) 0.0147(5) -0.0044(4) -0.0011(4) 0.0009(4)
C3 0.0134(5) 0.0157(5) 0.0165(5) -0.0032(4) -0.0016(4) -0.0001(4)
C4 0.0131(5) 0.0166(5) 0.0160(5) -0.0031(4) -0.0010(4) 0.0003(4)
C5 0.0156(5) 0.0151(5) 0.0168(6) 0.0005(4) 0.0010(4) -0.0026(4)
C6 0.0154(5) 0.0209(6) 0.0119(5) -0.0010(4) 0.0000(4) -0.0007(4)
C7 0.0173(5) 0.0215(6) 0.0205(6) 0.0036(4) -0.0005(4) -0.0012(4)
C8 0.0176(5) 0.0249(6) 0.0171(6) -0.0013(4) -0.0022(4) -0.0008(4)
C9 0.0107(5) 0.0191(5) 0.0210(6) -0.0021(4) -0.0025(4) 0.0012(4)
C10 0.0094(5) 0.0205(5) 0.0174(5) -0.0015(4) -0.0010(4) 0.0029(4)
C11 0.0136(5) 0.0201(5) 0.0214(6) -0.0041(4) -0.0002(4) 0.0024(4)
C12 0.0159(5) 0.0177(5) 0.0248(6) -0.0015(4) -0.0004(4) 0.0011(4)
C13 0.0157(5) 0.0223(5) 0.0184(6) -0.0063(4) -0.0012(4) 0.0005(4)
C14 0.0098(5) 0.0180(5) 0.0187(6) -0.0034(4) -0.0016(4) 0.0029(4)
C15 0.0133(5) 0.0181(5) 0.0203(5) -0.0065(4) -0.0004(4) -0.0003(4)
N1 0.0272(5) 0.0241(5) 0.0196(5) -0.0045(4) 0.0028(4) -0.0048(4)
N2 0.0273(5) 0.0215(5) 0.0229(5) -0.0033(4) -0.0004(4) -0.0053(4)

loop_
_atom_type_symbol
_atom_type_description
_atom_type_scat_dispersion_real
_atom_type_scat_dispersion_imag
_atom_type_scat_source
C C 0.0033 0.0016 'International Tables Vol C Tables 4.2.6.8 and 6.1.1.4'
H H 0.0000 0.0000 'International Tables Vol C Tables 4.2.6.8 and 6.1.1.4'
N N 0.0061 0.0033 'International Tables Vol C Tables 4.2.6.8 and 6.1.1.4'

loop_
_geom_angle_atom_site_label_1
_geom_angle_atom_site_label_2
_geom_angle_atom_site_label_3
_geom_angle
_geom_angle_site_symmetry_1
C4 C1 C3 120.81(9) .
C4 C1 C2 120.99(9) .
C3 C1 C2 118.20(9) .
C3 C2 C1 120.46(10) 2_556
C2 C3 C1 121.33(10) 2_556
C1 C4 C5 122.94(9) .
C1 C4 C6 121.79(9) .
C5 C4 C6 115.28(9) .
N1 C5 C4 177.67(10) .
N2 C6 C4 179.22(11) .
C8 C7 C12 120.09(10) .
C7 C8 C9 120.37(10) .
C10 C9 C8 119.67(10) .
C10 C9 C13 119.35(10) .
C8 C9 C13 120.98(10) .
C11 C10 C9 118.23(10) .
C11 C10 C14 122.85(10) .
C9 C10 C14 118.92(10) .
C12 C11 C10 120.89(10) .
C11 C12 C7 120.73(10) .
C15 C13 C9 121.53(10) 2_656
C14 C14 C15 119.28(12) 2_656
C14 C14 C10 119.81(12) 2_656
C15 C14 C10 120.91(9) .
C13 C15 C14 121.11(10) 2_656

loop_
_geom_bond_atom_site_label_1
_geom_bond_atom_site_label_2
_geom_bond_distance
_geom_bond_site_symmetry_2
C1 C4 1.3803(15) .
C1 C3 1.4493(15) .
C1 C2 1.4509(14) .
C2 C3 1.3492(15) 2_556
C3 C2 1.3492(15) 2_556
C4 C5 1.4386(14) .
C4 C6 1.4394(14) .
C5 N1 1.1505(14) .
C6 N2 1.1509(13) .
C7 C8 1.3738(16) .
C7 C12 1.4041(16) .
C8 C9 1.4230(15) .
C9 C10 1.4222(15) .
C9 C13 1.4274(14) .
C10 C11 1.4164(15) .
C10 C14 1.4569(15) .
C11 C12 1.3773(15) .
C13 C15 1.3625(15) 2_656
C14 C14 1.414(2) 2_656
C14 C15 1.4301(15) .
C15 C13 1.3625(15) 2_656
